data_2209109
loop_
_publ_author_name
'Jones, Peter G.'
'\/Lysiak, Violetta'
'Jarzembek, Krystyna'
'Ku\'s, Piotr'

_publ_section_title
;
 2,3-Dimethyl-2-(<i>p</i>-tolylsulfonyl)butyric acid
;
_journal_coeditor_code BT2083
_journal_issue 6
_journal_name_full 'Acta Crystallographica Section E'
_journal_page_first o2427
_journal_page_last o2428
_journal_paper_doi 10.1107/S1600536806017879
_journal_volume 62
_journal_year 2006
_chemical_formula_iupac 'C13 H18 O4 S'
_chemical_formula_moiety 'C13 H18 O4 S'
_chemical_formula_sum 'C13 H18 O4 S'
_chemical_formula_weight 270.33
_chemical_name_systematic
;
2,3-Dimethyl-2-(p-tolylsulfonyl)butyric acid
;
_space_group_IT_number 61
_symmetry_cell_setting orthorhombic
_symmetry_space_group_name_Hall '-P 2ac 2ab'
_symmetry_space_group_name_H-M 'P b c a'
_atom_sites_solution_hydrogens geom
_atom_sites_solution_primary direct
_atom_sites_solution_secondary difmap
_audit_creation_method SHELXL-97
_cell_angle_alpha 90.00
_cell_angle_beta 90.00
_cell_angle_gamma 90.00
_cell_formula_units_Z 8
_cell_length_a 10.6198(11)
_cell_length_b 12.4497(12)
_cell_length_c 20.141(2)
_cell_measurement_reflns_used 7042
_cell_measurement_temperature 133(2)
_cell_measurement_theta_max 30.53
_cell_measurement_theta_min 2.72
_cell_volume 2662.9(5)
_computing_cell_refinement 'SAINT (Bruker, 1998)'
_computing_data_collection 'SMART (Bruker, 1998)'
_computing_data_reduction SAINT
_computing_molecular_graphics 'XP (Siemens, 1994)'
_computing_publication_material SHELXL97
_computing_structure_refinement 'SHELXL97 (Sheldrick, 1997)'
_computing_structure_solution 'SHELXS97 (Sheldrick, 1997)'
_diffrn_ambient_temperature 133(2)
_diffrn_detector_area_resol_mean 8.192
_diffrn_measured_fraction_theta_full 1.000
_diffrn_measured_fraction_theta_max 1.000
_diffrn_measurement_device_type 'Bruker SMART 1000 CCD area-detector'
_diffrn_measurement_method '\f and \w'
_diffrn_radiation_monochromator graphite
_diffrn_radiation_source 'fine-focus sealed tube'
_diffrn_radiation_type MoK\a
_diffrn_radiation_wavelength 0.71073
_diffrn_reflns_av_R_equivalents 0.1031
_diffrn_reflns_av_sigmaI/netI 0.0416
_diffrn_reflns_limit_h_max 15
_diffrn_reflns_limit_h_min -15
_diffrn_reflns_limit_k_max 17
_diffrn_reflns_limit_k_min -17
_diffrn_reflns_limit_l_max 28
_diffrn_reflns_limit_l_min -28
_diffrn_reflns_number 36385
_diffrn_reflns_theta_full 30.00
_diffrn_reflns_theta_max 30.51
_diffrn_reflns_theta_min 2.02
_exptl_absorpt_coefficient_mu 0.247
_exptl_absorpt_correction_type none
_exptl_crystal_colour colourless
_exptl_crystal_density_diffrn 1.349
_exptl_crystal_density_method 'not measured'
_exptl_crystal_description tablet
_exptl_crystal_F_000 1152
_exptl_crystal_size_max 0.27
_exptl_crystal_size_mid 0.24
_exptl_crystal_size_min 0.22
_refine_diff_density_max 0.509
_refine_diff_density_min -0.304
_refine_ls_extinction_method none
_refine_ls_goodness_of_fit_ref 1.024
_refine_ls_hydrogen_treatment mixed
_refine_ls_matrix_type full
_refine_ls_number_parameters 171
_refine_ls_number_reflns 4064
_refine_ls_number_restraints 0
_refine_ls_restrained_S_all 1.024
_refine_ls_R_factor_all 0.0485
_refine_ls_R_factor_gt 0.0366
_refine_ls_shift/su_max 0.001
_refine_ls_shift/su_mean 0.000
_refine_ls_structure_factor_coef Fsqd
_refine_ls_weighting_details 'calc w=1/[\s^2^(Fo^2^)+(0.0595P)^2^+0.5795P] where P=(Fo^2^+2Fc^2^)/3'
_refine_ls_weighting_scheme calc
_refine_ls_wR_factor_gt 0.0958
_refine_ls_wR_factor_ref 0.1045
_reflns_number_gt 3280
_reflns_number_total 4064
_reflns_threshold_expression I>2\s(I)
_cod_data_source_file bt2083.cif
_cod_data_source_block I
_cod_depositor_comments
;
The following automatic conversions were performed:
'_symmetry_cell_setting' value 'Orthorhombic' changed to 'orthorhombic'
according to '/home/saulius/struct/CIF-dictionaries/cif_core.dic'
dictionary named 'cif_core.dic' version 2.4.1 from 2010-06-29.

Automatic conversion script
Id: cif_fix_enum 1527 2010-12-29 10:47:43Z saulius 

The following automatic conversions were performed:

'_symmetry_cell_setting' value 'Orthorhombic' changed to
'orthorhombic' according to
/home/saulius/struct/CIF-dictionaries/cif_core.dic dictionary named
'cif_core.dic' version 2.4.1 from 2010-06-29.

Automatic conversion script
Id: cif_fix_values 1715 2011-07-08 13:25:40Z adriana 
;
_cod_database_code 2209109
_cod_database_fobs_code 2209109

loop_
_symmetry_equiv_pos_as_xyz
'x, y, z'
'-x+1/2, -y, z+1/2'
'-x, y+1/2, -z+1/2'
'x+1/2, -y+1/2, -z'
'-x, -y, -z'
'x-1/2, y, -z-1/2'
'x, -y-1/2, z-1/2'
'-x-1/2, y-1/2, z'

loop_
_atom_site_type_symbol
_atom_site_label
_atom_site_fract_x
_atom_site_fract_y
_atom_site_fract_z
_atom_site_U_iso_or_equiv
_atom_site_adp_type
_atom_site_calc_flag
_atom_site_refinement_flags
_atom_site_occupancy
S S 0.71994(2) 0.61810(2) 0.661423(13) 0.01669(9) Uani d . 1
O O1 0.71786(8) 0.68551(7) 0.71968(4) 0.02406(19) Uani d . 1
O O2 0.82694(8) 0.54865(7) 0.65063(4) 0.02217(18) Uani d . 1
O O3 0.44357(8) 0.55535(7) 0.56664(4) 0.02235(19) Uani d . 1
O O4 0.61754(8) 0.45422(7) 0.55849(4) 0.02235(18) Uani d . 1
H H04 0.5981(19) 0.4500(16) 0.5150(11) 0.053(6) Uiso d . 1
C C1 0.57492(10) 0.53498(8) 0.66302(5) 0.0151(2) Uani d . 1
C C2 0.47162(11) 0.59863(10) 0.69806(6) 0.0204(2) Uani d . 1
H H2A 0.4568 0.6660 0.6742 0.025 Uiso calc R 1
H H2B 0.4979 0.6145 0.7437 0.025 Uiso calc R 1
H H2C 0.3939 0.5562 0.6988 0.025 Uiso calc R 1
C C3 0.53853(10) 0.51603(8) 0.59075(5) 0.0162(2) Uani d . 1
C C4 0.60493(11) 0.42479(9) 0.69631(6) 0.0193(2) Uani d . 1
H H4 0.6816 0.3945 0.6744 0.023 Uiso calc R 1
C C5 0.63208(12) 0.43461(11) 0.77071(6) 0.0260(3) Uani d . 1
H H5A 0.5553 0.4567 0.7940 0.031 Uiso calc R 1
H H5B 0.6981 0.4884 0.7779 0.031 Uiso calc R 1
H H5C 0.6603 0.3650 0.7879 0.031 Uiso calc R 1
C C6 0.49643(14) 0.34585(10) 0.68557(7) 0.0317(3) Uani d . 1
H H6A 0.5201 0.2752 0.7030 0.038 Uiso calc R 1
H H6B 0.4784 0.3400 0.6380 0.038 Uiso calc R 1
H H6C 0.4213 0.3718 0.7088 0.038 Uiso calc R 1
C C11 0.70149(10) 0.70019(9) 0.59057(6) 0.0184(2) Uani d . 1
C C12 0.75800(12) 0.66995(10) 0.53112(6) 0.0241(2) Uani d . 1
H H12 0.8102 0.6081 0.5293 0.029 Uiso calc R 1
C C13 0.73739(12) 0.73109(11) 0.47452(7) 0.0274(3) Uani d . 1
H H13 0.7764 0.7108 0.4340 0.033 Uiso calc R 1
C C14 0.66009(11) 0.82206(10) 0.47625(7) 0.0245(2) Uani d . 1
C C15 0.60624(11) 0.85126(10) 0.53673(7) 0.0250(2) Uani d . 1
H H15 0.5543 0.9133 0.5387 0.030 Uiso calc R 1
C C16 0.62660(11) 0.79217(9) 0.59392(6) 0.0220(2) Uani d . 1
H H16 0.5902 0.8139 0.6348 0.026 Uiso calc R 1
C C17 0.63827(13) 0.88764(11) 0.41445(7) 0.0322(3) Uani d . 1
H H17A 0.5476 0.8944 0.4065 0.039 Uiso calc R 1
H H17B 0.6779 0.8520 0.3765 0.039 Uiso calc R 1
H H17C 0.6751 0.9592 0.4202 0.039 Uiso calc R 1

loop_
_atom_site_aniso_label
_atom_site_aniso_U_11
_atom_site_aniso_U_22
_atom_site_aniso_U_33
_atom_site_aniso_U_12
_atom_site_aniso_U_13
_atom_site_aniso_U_23
S 0.01545(14) 0.01863(14) 0.01598(14) -0.00136(9) -0.00161(9) -0.00072(9)
O1 0.0278(5) 0.0243(4) 0.0201(4) -0.0044(3) -0.0041(3) -0.0054(3)
O2 0.0156(4) 0.0271(4) 0.0238(4) 0.0024(3) -0.0009(3) 0.0025(3)
O3 0.0186(4) 0.0309(4) 0.0176(4) 0.0062(3) -0.0030(3) -0.0051(3)
O4 0.0226(4) 0.0283(4) 0.0161(4) 0.0088(3) -0.0026(3) -0.0070(3)
C1 0.0149(4) 0.0170(4) 0.0135(5) -0.0003(4) -0.0004(3) -0.0024(4)
C2 0.0190(5) 0.0238(5) 0.0184(5) 0.0016(4) 0.0026(4) -0.0042(4)
C3 0.0165(5) 0.0166(4) 0.0156(5) -0.0010(4) 0.0000(4) -0.0025(4)
C4 0.0210(5) 0.0182(5) 0.0187(5) -0.0005(4) -0.0014(4) 0.0012(4)
C5 0.0286(6) 0.0292(6) 0.0203(6) -0.0024(5) -0.0040(5) 0.0041(5)
C6 0.0377(7) 0.0227(6) 0.0346(7) -0.0099(5) -0.0097(6) 0.0064(5)
C11 0.0173(5) 0.0188(5) 0.0192(5) -0.0031(4) -0.0012(4) 0.0016(4)
C12 0.0224(5) 0.0266(6) 0.0234(6) 0.0038(4) 0.0037(4) 0.0038(5)
C13 0.0270(6) 0.0330(6) 0.0222(6) 0.0003(5) 0.0031(5) 0.0047(5)
C14 0.0204(5) 0.0260(6) 0.0273(6) -0.0065(4) -0.0052(5) 0.0065(5)
C15 0.0230(6) 0.0195(5) 0.0325(7) -0.0011(4) -0.0034(5) 0.0032(5)
C16 0.0224(5) 0.0184(5) 0.0252(6) -0.0019(4) -0.0006(4) -0.0018(4)
C17 0.0294(6) 0.0347(7) 0.0326(7) -0.0051(5) -0.0070(5) 0.0132(6)

loop_
_atom_type_symbol
_atom_type_description
_atom_type_scat_dispersion_real
_atom_type_scat_dispersion_imag
_atom_type_scat_source
C C 0.0033 0.0016 'International Tables Vol C Tables 4.2.6.8 and 6.1.1.4'
H H 0.0000 0.0000 'International Tables Vol C Tables 4.2.6.8 and 6.1.1.4'
O O 0.0106 0.0060 'International Tables Vol C Tables 4.2.6.8 and 6.1.1.4'
S S 0.1246 0.1234 'International Tables Vol C Tables 4.2.6.8 and 6.1.1.4'

loop_
_geom_angle_atom_site_label_1
_geom_angle_atom_site_label_2
_geom_angle_atom_site_label_3
_geom_angle
_geom_angle_publ_flag
O1 S O2 118.86(5) y
O1 S C11 108.59(6) y
O2 S C11 108.19(5) y
O1 S C1 107.31(5) y
O2 S C1 108.77(5) y
C11 S C1 104.16(5) y
C3 C1 C2 109.86(9) ?
C3 C1 C4 109.03(9) ?
C2 C1 C4 113.88(9) ?
C3 C1 S 106.27(7) ?
C2 C1 S 108.36(7) ?
C4 C1 S 109.17(7) ?
O3 C3 O4 124.52(10) ?
O3 C3 C1 121.79(10) ?
O4 C3 C1 113.69(9) ?
C6 C4 C5 109.37(10) ?
C6 C4 C1 110.51(9) ?
C5 C4 C1 112.89(10) ?
C12 C11 C16 120.62(11) ?
C12 C11 S 119.40(9) ?
C16 C11 S 119.93(9) ?
C13 C12 C11 119.37(11) ?
C12 C13 C14 121.06(12) ?
C15 C14 C13 118.26(11) ?
C15 C14 C17 121.17(12) ?
C13 C14 C17 120.56(12) ?
C16 C15 C14 121.65(11) ?
C15 C16 C11 119.02(11) ?
C3 O4 H04 111.7(13) ?
C1 C2 H2A 109.5 ?
C1 C2 H2B 109.5 ?
H2A C2 H2B 109.5 ?
C1 C2 H2C 109.5 ?
H2A C2 H2C 109.5 ?
H2B C2 H2C 109.5 ?
C6 C4 H4 108.0 ?
C5 C4 H4 108.0 ?
C1 C4 H4 108.0 ?
C4 C5 H5A 109.5 ?
C4 C5 H5B 109.5 ?
H5A C5 H5B 109.5 ?
C4 C5 H5C 109.5 ?
H5A C5 H5C 109.5 ?
H5B C5 H5C 109.5 ?
C4 C6 H6A 109.5 ?
C4 C6 H6B 109.5 ?
H6A C6 H6B 109.5 ?
C4 C6 H6C 109.5 ?
H6A C6 H6C 109.5 ?
H6B C6 H6C 109.5 ?
C13 C12 H12 120.3 ?
C11 C12 H12 120.3 ?
C12 C13 H13 119.5 ?
C14 C13 H13 119.5 ?
C16 C15 H15 119.2 ?
C14 C15 H15 119.2 ?
C15 C16 H16 120.5 ?
C11 C16 H16 120.5 ?
C14 C17 H17A 109.5 ?
C14 C17 H17B 109.5 ?
H17A C17 H17B 109.5 ?
C14 C17 H17C 109.5 ?
H17A C17 H17C 109.5 ?
H17B C17 H17C 109.5 ?

loop_
_geom_bond_atom_site_label_1
_geom_bond_atom_site_label_2
_geom_bond_distance
_geom_bond_publ_flag
S O1 1.4427(9) y
S O2 1.4443(9) y
S C11 1.7661(12) y
S C1 1.8557(11) y
O3 C3 1.2215(13) ?
O4 C3 1.3108(13) ?
C1 C3 1.5245(15) ?
C1 C2 1.5263(15) ?
C1 C4 1.5598(15) ?
C4 C6 1.5298(17) ?
C4 C5 1.5310(17) ?
C11 C12 1.3913(17) ?
C11 C16 1.3958(16) ?
C12 C13 1.3881(18) ?
C13 C14 1.3992(18) ?
C14 C15 1.3939(19) ?
C14 C17 1.5065(18) ?
C15 C16 1.3837(17) ?
O4 H04 0.90(2) ?
C2 H2A 0.9800 ?
C2 H2B 0.9800 ?
C2 H2C 0.9800 ?
C4 H4 1.0000 ?
C5 H5A 0.9800 ?
C5 H5B 0.9800 ?
C5 H5C 0.9800 ?
C6 H6A 0.9800 ?
C6 H6B 0.9800 ?
C6 H6C 0.9800 ?
C12 H12 0.9500 ?
C13 H13 0.9500 ?
C15 H15 0.9500 ?
C16 H16 0.9500 ?
C17 H17A 0.9800 ?
C17 H17B 0.9800 ?
C17 H17C 0.9800 ?

loop_
_geom_hbond_atom_site_label_D
_geom_hbond_atom_site_label_H
_geom_hbond_atom_site_label_A
_geom_hbond_site_symmetry_A
_geom_hbond_distance_DH
_geom_hbond_distance_HA
_geom_hbond_distance_DA
_geom_hbond_angle_DHA
O4 H04 O3 5_666 0.90(2) 1.70(2) 2.6051(12) 178(2)

loop_
_geom_torsion_atom_site_label_1
_geom_torsion_atom_site_label_2
_geom_torsion_atom_site_label_3
_geom_torsion_atom_site_label_4
_geom_torsion
_geom_torsion_publ_flag
O1 S C1 C3 148.25(7) ?
O2 S C1 C3 -81.96(8) ?
C11 S C1 C3 33.23(8) y
O1 S C1 C2 30.24(9) ?
O2 S C1 C2 160.02(7) ?
C11 S C1 C2 -84.79(8) ?
O1 S C1 C4 -94.30(8) ?
O2 S C1 C4 35.49(8) ?
C11 S C1 C4 150.68(8) ?
C2 C1 C3 O3 4.90(14) ?
C4 C1 C3 O3 130.34(11) ?
S C1 C3 O3 -112.12(10) ?
C2 C1 C3 O4 -174.68(9) ?
C4 C1 C3 O4 -49.25(12) ?
S C1 C3 O4 68.29(10) ?
C3 C1 C4 C6 -52.45(13) ?
C2 C1 C4 C6 70.62(12) ?
S C1 C4 C6 -168.14(9) ?
C3 C1 C4 C5 -175.28(9) ?
C2 C1 C4 C5 -52.21(13) ?
S C1 C4 C5 69.02(11) ?
O1 S C11 C12 148.95(10) ?
O2 S C11 C12 18.67(11) y
C1 S C11 C12 -96.94(10) ?
O1 S C11 C16 -33.59(10) ?
O2 S C11 C16 -163.87(9) ?
C1 S C11 C16 80.53(10) ?
C16 C11 C12 C13 -1.21(18) ?
S C11 C12 C13 176.23(10) ?
C11 C12 C13 C14 -0.4(2) ?
C12 C13 C14 C15 1.36(19) ?
C12 C13 C14 C17 -179.89(12) ?
C13 C14 C15 C16 -0.66(18) ?
C17 C14 C15 C16 -179.40(11) ?
C14 C15 C16 C11 -0.95(18) ?
C12 C11 C16 C15 1.90(17) ?
S C11 C16 C15 -175.54(9) ?
